data_2213533
loop_
_publ_author_name
'Othman, Eliyanti A.'
'Arif, M. Asyikin M.'
'Yamin, Bohari M.'

_publ_section_title
;
 3-[3-(3-Methoxybenzoyl)thioureido]propionic acid
;
_journal_coeditor_code SA2048
_journal_issue 5
_journal_name_full 'Acta Crystallographica Section E'
_journal_page_first o2436
_journal_page_last o2437
_journal_paper_doi 10.1107/S1600536807017667
_journal_volume 63
_journal_year 2007
_chemical_formula_iupac 'C12 H14 N2 O4 S'
_chemical_formula_moiety 'C12 H14 N2 O4 S'
_chemical_formula_sum 'C12 H14 N2 O4 S'
_chemical_formula_weight 282.31
_chemical_name_systematic
;
3-[3-(3-Methoxybenzoyl)thioureido]propionic acid
;
_space_group_IT_number 29
_symmetry_cell_setting orthorhombic
_symmetry_space_group_name_Hall 'P 2c -2ac'
_symmetry_space_group_name_H-M 'P c a 21'
_atom_sites_solution_hydrogens geom
_atom_sites_solution_primary direct
_atom_sites_solution_secondary difmap
_audit_creation_method SHELXL-97
_cell_angle_alpha 90.00
_cell_angle_beta 90.00
_cell_angle_gamma 90.00
_cell_formula_units_Z 4
_cell_length_a 14.801(6)
_cell_length_b 4.8325(19)
_cell_length_c 18.624(8)
_cell_measurement_reflns_used 2907
_cell_measurement_temperature 298(2)
_cell_measurement_theta_max 26.0
_cell_measurement_theta_min 2.1
_cell_volume 1332.1(9)
_computing_cell_refinement 'SAINT (Bruker, 2000)'
_computing_data_collection 'SMART (Bruker, 2000)'
_computing_data_reduction SAINT
_computing_molecular_graphics 'SHELXTL (Sheldrick, 1997b)'
_computing_publication_material
;
SHELXTL, PARST (Nardelli, 1995) and PLATON (Spek, 2003)
;
_computing_structure_refinement 'SHELXL97 (Sheldrick, 1997a)'
_computing_structure_solution 'SHELXS97 (Sheldrick, 1997a)'
_diffrn_ambient_temperature 298(2)
_diffrn_detector_area_resol_mean 83.66
_diffrn_measured_fraction_theta_full 1.00
_diffrn_measured_fraction_theta_max 1.00
_diffrn_measurement_device_type
;
Bruker SMART APEX CCD area-detector
;
_diffrn_measurement_method \w
_diffrn_radiation_monochromator graphite
_diffrn_radiation_source 'fine-focus sealed tube'
_diffrn_radiation_type MoK\a
_diffrn_radiation_wavelength 0.71073
_diffrn_reflns_av_R_equivalents 0.0238
_diffrn_reflns_av_sigmaI/netI 0.0287
_diffrn_reflns_limit_h_max 18
_diffrn_reflns_limit_h_min -18
_diffrn_reflns_limit_k_max 5
_diffrn_reflns_limit_k_min -5
_diffrn_reflns_limit_l_max 20
_diffrn_reflns_limit_l_min -22
_diffrn_reflns_number 6513
_diffrn_reflns_theta_full 26.0
_diffrn_reflns_theta_max 26.0
_diffrn_reflns_theta_min 2.1
_diffrn_standards_decay_% 0
_diffrn_standards_interval_count 0
_diffrn_standards_interval_time 0
_diffrn_standards_number 0
_exptl_absorpt_coefficient_mu 0.255
_exptl_absorpt_correction_T_max 0.9774
_exptl_absorpt_correction_T_min 0.8832
_exptl_absorpt_correction_type multi-scan
_exptl_absorpt_process_details '(SADABS; Bruker, 2000)'
_exptl_crystal_colour colourless
_exptl_crystal_density_diffrn 1.408
_exptl_crystal_density_method 'not measured'
_exptl_crystal_description plate
_exptl_crystal_F_000 592
_exptl_crystal_size_max 0.50
_exptl_crystal_size_mid 0.40
_exptl_crystal_size_min 0.09
_refine_diff_density_max 0.19
_refine_diff_density_min -0.13
_refine_ls_abs_structure_details 'Flack (1983), 958 Friedel pairs'
_refine_ls_abs_structure_Flack 0.02(8)
_refine_ls_extinction_method none
_refine_ls_goodness_of_fit_ref 1.09
_refine_ls_hydrogen_treatment constr
_refine_ls_matrix_type full
_refine_ls_number_parameters 174
_refine_ls_number_reflns 2297
_refine_ls_number_restraints 1
_refine_ls_restrained_S_all 1.09
_refine_ls_R_factor_all 0.040
_refine_ls_R_factor_gt 0.035
_refine_ls_shift/su_max 0.000
_refine_ls_shift/su_mean 0.000
_refine_ls_structure_factor_coef Fsqd
_refine_ls_weighting_details 'calc w=1/[\s^2^(Fo^2^)+(0.0481P)^2^+0.0273P] where P=(Fo^2^+2Fc^2^)/3'
_refine_ls_weighting_scheme calc
_refine_ls_wR_factor_gt 0.083
_refine_ls_wR_factor_ref 0.085
_reflns_number_gt 2082
_reflns_number_total 2297
_reflns_threshold_expression I>2\s(I)
_cod_data_source_file sa2048.cif
_cod_data_source_block I
_cod_database_code 2213533
_cod_database_fobs_code 2213533

loop_
_symmetry_equiv_pos_as_xyz
'x, y, z'
'-x, -y, z+1/2'
'x+1/2, -y, z'
'-x+1/2, y, z+1/2'

loop_
_atom_site_type_symbol
_atom_site_label
_atom_site_fract_x
_atom_site_fract_y
_atom_site_fract_z
_atom_site_U_iso_or_equiv
_atom_site_adp_type
_atom_site_calc_flag
_atom_site_refinement_flags
_atom_site_occupancy
S S1 0.11424(4) 0.11559(12) 0.27295(4) 0.05050(17) Uani d . 1
O O1 0.05627(15) 1.3474(4) -0.06806(12) 0.0674(5) Uani d . 1
O O2 -0.03549(11) 0.5924(4) 0.10137(10) 0.0500(4) Uani d . 1
O O3 -0.25489(12) 0.4334(4) 0.33191(9) 0.0578(5) Uani d . 1
H H3 -0.2909 0.5476 0.3163 0.087 Uiso calc R 1
O O4 -0.21612(10) 0.4053(4) 0.21736(10) 0.0510(4) Uani d . 1
N N1 0.08777(12) 0.4735(4) 0.16645(10) 0.0379(4) Uani d . 1
H H1 0.1440 0.5097 0.1733 0.046 Uiso calc R 1
N N2 -0.03492(12) 0.2054(4) 0.19895(10) 0.0437(5) Uani d . 1
H H2 -0.0626 0.2872 0.1643 0.052 Uiso calc R 1
C C1 0.05221(15) 0.9873(5) 0.02235(12) 0.0435(5) Uani d . 1
H H1A -0.0097 0.9620 0.0167 0.052 Uiso calc R 1
C C2 0.09664(17) 1.1825(5) -0.01840(12) 0.0483(6) Uani d . 1
C C3 0.18886(18) 1.2167(6) -0.01065(14) 0.0565(6) Uani d . 1
H H3A 0.2192 1.3471 -0.0384 0.068 Uiso calc R 1
C C4 0.23529(19) 1.0594(6) 0.03758(16) 0.0640(7) Uani d . 1
H H4 0.2973 1.0845 0.0427 0.077 Uiso calc R 1
C C5 0.19150(16) 0.8622(6) 0.07920(14) 0.0538(7) Uani d . 1
H H5 0.2239 0.7548 0.1116 0.065 Uiso calc R 1
C C6 0.09973(14) 0.8274(5) 0.07202(12) 0.0408(5) Uani d . 1
C C7 0.04507(15) 0.6227(4) 0.11326(13) 0.0390(5) Uani d . 1
C C8 0.05016(14) 0.2713(4) 0.21010(12) 0.0376(5) Uani d . 1
C C9 -0.08569(16) 0.0046(5) 0.24081(13) 0.0472(6) Uani d . 1
H H9A -0.0446 -0.1349 0.2591 0.057 Uiso calc R 1
H H9B -0.1291 -0.0870 0.2098 0.057 Uiso calc R 1
C C10 -0.13527(16) 0.1364(5) 0.30315(13) 0.0459(6) Uani d . 1
H H10A -0.1639 -0.0074 0.3315 0.055 Uiso calc R 1
H H10B -0.0920 0.2308 0.3337 0.055 Uiso calc R 1
C C11 -0.20531(12) 0.3380(4) 0.27904(14) 0.0412(5) Uani d . 1
C C12 -0.0389(2) 1.3385(7) -0.07289(19) 0.0727(9) Uani d . 1
H H12A -0.0576 1.1577 -0.0883 0.109 Uiso calc R 1
H H12B -0.0592 1.4740 -0.1070 0.109 Uiso calc R 1
H H12C -0.0647 1.3779 -0.0267 0.109 Uiso calc R 1

loop_
_atom_site_aniso_label
_atom_site_aniso_U_11
_atom_site_aniso_U_22
_atom_site_aniso_U_33
_atom_site_aniso_U_12
_atom_site_aniso_U_13
_atom_site_aniso_U_23
S1 0.0500(3) 0.0452(3) 0.0562(3) 0.0002(2) -0.0026(3) 0.0140(3)
O1 0.0882(15) 0.0603(12) 0.0539(12) -0.0011(10) -0.0062(10) 0.0209(10)
O2 0.0443(9) 0.0523(10) 0.0535(11) -0.0019(7) -0.0038(7) 0.0103(8)
O3 0.0543(10) 0.0744(12) 0.0447(10) 0.0099(8) -0.0014(8) -0.0094(9)
O4 0.0434(9) 0.0620(11) 0.0476(10) 0.0015(7) -0.0024(7) 0.0009(9)
N1 0.0378(9) 0.0373(10) 0.0387(9) -0.0024(8) 0.0016(8) 0.0021(8)
N2 0.0412(10) 0.0414(11) 0.0485(12) -0.0028(8) 0.0030(8) 0.0056(9)
C1 0.0526(14) 0.0415(13) 0.0364(12) 0.0000(10) -0.0013(10) -0.0024(11)
C2 0.0719(17) 0.0420(13) 0.0310(11) 0.0003(11) 0.0008(11) -0.0006(11)
C3 0.0667(17) 0.0586(16) 0.0441(14) -0.0123(13) 0.0101(12) 0.0117(13)
C4 0.0536(16) 0.0747(18) 0.0636(19) -0.0082(13) 0.0058(13) 0.0172(15)
C5 0.0511(14) 0.0595(17) 0.0507(15) -0.0001(12) 0.0020(11) 0.0166(12)
C6 0.0509(13) 0.0360(12) 0.0355(11) -0.0002(9) 0.0041(10) -0.0023(9)
C7 0.0448(12) 0.0331(12) 0.0391(13) 0.0041(9) 0.0028(9) -0.0014(9)
C8 0.0447(12) 0.0298(11) 0.0383(12) 0.0029(9) 0.0065(9) -0.0014(10)
C9 0.0460(12) 0.0377(13) 0.0577(15) -0.0076(10) 0.0045(10) 0.0045(12)
C10 0.0442(12) 0.0474(14) 0.0460(12) -0.0073(10) -0.0008(9) 0.0041(10)
C11 0.0348(10) 0.0467(13) 0.0421(13) -0.0092(8) -0.0002(10) -0.0021(11)
C12 0.097(2) 0.0666(19) 0.0547(18) -0.0019(17) -0.0255(16) 0.0080(17)

loop_
_atom_type_symbol
_atom_type_description
_atom_type_scat_dispersion_real
_atom_type_scat_dispersion_imag
_atom_type_scat_source
C C 0.0033 0.0016 'International Tables Vol C Tables 4.2.6.8 and 6.1.1.4'
H H 0.0000 0.0000 'International Tables Vol C Tables 4.2.6.8 and 6.1.1.4'
N N 0.0061 0.0033 'International Tables Vol C Tables 4.2.6.8 and 6.1.1.4'
O O 0.0106 0.0060 'International Tables Vol C Tables 4.2.6.8 and 6.1.1.4'
S S 0.1246 0.1234 'International Tables Vol C Tables 4.2.6.8 and 6.1.1.4'

loop_
_geom_angle_atom_site_label_1
_geom_angle_atom_site_label_2
_geom_angle_atom_site_label_3
_geom_angle
C2 O1 C12 117.6(2)
C11 O3 H3 109.5
C7 N1 C8 127.26(18)
C7 N1 H1 116.4
C8 N1 H1 116.4
C8 N2 C9 124.86(19)
C8 N2 H2 117.6
C9 N2 H2 117.6
C2 C1 C6 120.2(2)
C2 C1 H1A 119.9
C6 C1 H1A 119.9
O1 C2 C1 124.5(2)
O1 C2 C3 115.8(2)
C1 C2 C3 119.7(2)
C4 C3 C2 120.0(2)
C4 C3 H3A 120.0
C2 C3 H3A 120.0
C3 C4 C5 121.0(3)
C3 C4 H4 119.5
C5 C4 H4 119.5
C6 C5 C4 119.4(2)
C6 C5 H5 120.3
C4 C5 H5 120.3
C5 C6 C1 119.6(2)
C5 C6 C7 124.5(2)
C1 C6 C7 115.8(2)
O2 C7 N1 121.0(2)
O2 C7 C6 121.0(2)
N1 C7 C6 117.94(19)
N2 C8 N1 117.51(18)
N2 C8 S1 122.74(16)
N1 C8 S1 119.74(16)
N2 C9 C10 112.4(2)
N2 C9 H9A 109.1
C10 C9 H9A 109.1
N2 C9 H9B 109.1
C10 C9 H9B 109.1
H9A C9 H9B 107.9
C11 C10 C9 112.4(2)
C11 C10 H10A 109.1
C9 C10 H10A 109.1
C11 C10 H10B 109.1
C9 C10 H10B 109.1
H10A C10 H10B 107.9
O4 C11 O3 123.1(2)
O4 C11 C10 123.8(2)
O3 C11 C10 113.1(2)
O1 C12 H12A 109.5
O1 C12 H12B 109.5
H12A C12 H12B 109.5
O1 C12 H12C 109.5
H12A C12 H12C 109.5
H12B C12 H12C 109.5

loop_
_geom_bond_atom_site_label_1
_geom_bond_atom_site_label_2
_geom_bond_distance
S1 C8 1.684(2)
O1 C2 1.359(3)
O1 C12 1.413(4)
O2 C7 1.222(3)
O3 C11 1.312(3)
O3 H3 0.8200
O4 C11 1.204(3)
N1 C7 1.379(3)
N1 C8 1.388(3)
N1 H1 0.8600
N2 C8 1.315(3)
N2 C9 1.454(3)
N2 H2 0.8600
C1 C2 1.378(3)
C1 C6 1.395(3)
C1 H1A 0.9300
C2 C3 1.382(3)
C3 C4 1.363(4)
C3 H3A 0.9300
C4 C5 1.389(4)
C4 H4 0.9300
C5 C6 1.375(3)
C5 H5 0.9300
C6 C7 1.491(3)
C9 C10 1.514(3)
C9 H9A 0.9700
C9 H9B 0.9700
C10 C11 1.492(3)
C10 H10A 0.9700
C10 H10B 0.9700
C12 H12A 0.9600
C12 H12B 0.9600
C12 H12C 0.9600

loop_
_geom_hbond_atom_site_label_D
_geom_hbond_atom_site_label_H
_geom_hbond_atom_site_label_A
_geom_hbond_site_symmetry_A
_geom_hbond_distance_DH
_geom_hbond_distance_HA
_geom_hbond_distance_DA
_geom_hbond_angle_DHA
_geom_hbond_publ_flag
N2 H2 O2 1_555 0.86 1.93 2.608(3) 135 yes
N2 H2 O4 1-555 0.86 2.54 2.871(3) 104 no
C1 H1A O2 1_555 0.93 2.41 2.737(3) 100 no
C9 H9A S1 1_555 0.97 2.66 3.066(3) 106 no
O3 H3 S1 3_465 0.82 2.30 3.116(2) 177 yes
N1 H1 O4 3_565 0.86 2.26 3.109(3) 167 yes
C5 H5 O4 3_565 0.93 2.29 3.188(3) 161 yes

loop_
_geom_torsion_atom_site_label_1
_geom_torsion_atom_site_label_2
_geom_torsion_atom_site_label_3
_geom_torsion_atom_site_label_4
_geom_torsion
C12 O1 C2 C1 7.0(4)
C12 O1 C2 C3 -174.0(3)
C6 C1 C2 O1 179.9(2)
C6 C1 C2 C3 0.9(4)
O1 C2 C3 C4 -179.6(3)
C1 C2 C3 C4 -0.6(4)
C2 C3 C4 C5 0.4(4)
C3 C4 C5 C6 -0.6(4)
C4 C5 C6 C1 1.0(4)
C4 C5 C6 C7 179.8(2)
C2 C1 C6 C5 -1.1(3)
C2 C1 C6 C7 180.0(2)
C8 N1 C7 O2 2.6(3)
C8 N1 C7 C6 -178.9(2)
C5 C6 C7 O2 -176.0(2)
C1 C6 C7 O2 2.9(3)
C5 C6 C7 N1 5.6(3)
C1 C6 C7 N1 -175.57(19)
C9 N2 C8 N1 -178.2(2)
C9 N2 C8 S1 3.4(3)
C7 N1 C8 N2 2.3(3)
C7 N1 C8 S1 -179.25(17)
C8 N2 C9 C10 91.8(3)
N2 C9 C10 C11 63.4(3)
C9 C10 C11 O4 -5.7(3)
C9 C10 C11 O3 173.64(19)

loop_
_cod_related_entry_id
_cod_related_entry_database
_cod_related_entry_code
1 ChemSpider 21124614
